data_4502536
loop_
_publ_author_name
'Clarke, Heather D.'
'Arora, Kapildev K.'
'Bass, Heather'
'Kavuru, Padmini'
'Ong, Tien Teng'
'Pujari, Twarita'
'Wojtas, Lukasz'
'Zaworotko, Michael J.'

_publ_section_title
;
 Structure&#x2212;Stability Relationships in Cocrystal Hydrates: Does the
 Promiscuity of Water Make Crystalline Hydrates the Nemesis of Crystal
 Engineering?
;
_journal_issue 5
_journal_name_full 'Crystal Growth &amp; Design'
_journal_page_first 2152
_journal_paper_doi 10.1021/cg901345u
_journal_volume 10
_journal_year 2010
_chemical_formula_moiety 'C14 H6 O8, C8 H10 N4 O2, H2 O'
_chemical_formula_sum 'C22 H18 N4 O11'
_chemical_formula_weight 514.40
_chemical_name_systematic
;
 ?
;
_space_group_IT_number 2
_symmetry_cell_setting triclinic
_symmetry_space_group_name_Hall '-P 1'
_symmetry_space_group_name_H-M 'P -1'
_atom_sites_solution_hydrogens geom
_atom_sites_solution_primary direct
_atom_sites_solution_secondary difmap
_audit_creation_method SHELXL-97
_cell_angle_alpha 104.74(3)
_cell_angle_beta 95.68(3)
_cell_angle_gamma 113.80(3)
_cell_formula_units_Z 2
_cell_length_a 9.705(3)
_cell_length_b 10.926(5)
_cell_length_c 11.469(7)
_cell_measurement_temperature 100(2)
_cell_volume 1047.8(9)
_computing_cell_refinement 'SAINT (Bruker, 2002)'
_computing_data_collection 'SMART (Bruker, 2002)'
_computing_data_reduction 'SAINT (Bruker, 2002)'
_computing_publication_material 'SHELXL-97 (Sheldrick, 1997)'
_computing_structure_refinement 'SHELXL-97 (Sheldrick, 1997)'
_computing_structure_solution 'SHELXS-97 (Sheldrick, 1990)'
_diffrn_ambient_temperature 100(2)
_diffrn_measured_fraction_theta_full 0.916
_diffrn_measured_fraction_theta_max 0.916
_diffrn_measurement_device_type 'BRUKER SMART APEXII CCD'
_diffrn_measurement_method 'omega scans'
_diffrn_radiation_monochromator graphite
_diffrn_radiation_source 'fine-focus sealed tube'
_diffrn_radiation_type CuK\a
_diffrn_radiation_wavelength 1.54178
_diffrn_reflns_av_R_equivalents 0.0739
_diffrn_reflns_av_sigmaI/netI 0.0884
_diffrn_reflns_limit_h_max 11
_diffrn_reflns_limit_h_min -11
_diffrn_reflns_limit_k_max 12
_diffrn_reflns_limit_k_min -11
_diffrn_reflns_limit_l_max 13
_diffrn_reflns_limit_l_min -13
_diffrn_reflns_number 9029
_diffrn_reflns_theta_full 65.36
_diffrn_reflns_theta_max 65.36
_diffrn_reflns_theta_min 4.09
_exptl_absorpt_coefficient_mu 1.150
_exptl_absorpt_correction_T_max 0.9447
_exptl_absorpt_correction_T_min 0.9447
_exptl_absorpt_correction_type multi-scan
_exptl_absorpt_process_details 'SADABS; (Sheldrick, 2003)'
_exptl_crystal_colour colourless
_exptl_crystal_density_diffrn 1.630
_exptl_crystal_density_method 'not measured'
_exptl_crystal_description block
_exptl_crystal_F_000 532
_exptl_crystal_size_max 0.05
_exptl_crystal_size_mid 0.05
_exptl_crystal_size_min 0.05
_refine_diff_density_max 0.704
_refine_diff_density_min -0.260
_refine_diff_density_rms 0.059
_refine_ls_extinction_method none
_refine_ls_goodness_of_fit_ref 1.013
_refine_ls_hydrogen_treatment mixed
_refine_ls_matrix_type full
_refine_ls_number_parameters 349
_refine_ls_number_reflns 3301
_refine_ls_number_restraints 8
_refine_ls_restrained_S_all 1.014
_refine_ls_R_factor_all 0.0846
_refine_ls_R_factor_gt 0.0549
_refine_ls_shift/su_max 0.000
_refine_ls_shift/su_mean 0.000
_refine_ls_structure_factor_coef Fsqd
_refine_ls_weighting_details 'calc w=1/[\s^2^(Fo^2^)+(0.0703P)^2^+0.3937P] where P=(Fo^2^+2Fc^2^)/3'
_refine_ls_weighting_scheme calc
_refine_ls_wR_factor_gt 0.1380
_refine_ls_wR_factor_ref 0.1543
_reflns_number_gt 2354
_reflns_number_total 3301
_reflns_threshold_expression >2sigma(I)
_cod_data_source_file cg901345u_si_003.cif
_cod_data_source_block ELACAF
_cod_original_cell_volume 1047.9(9)
_cod_original_sg_symbol_H-M P-1
_cod_database_code 4502536

loop_
_symmetry_equiv_pos_as_xyz
'x, y, z'
'-x, -y, -z'

loop_
_atom_site_label
_atom_site_type_symbol
_atom_site_fract_x
_atom_site_fract_y
_atom_site_fract_z
_atom_site_U_iso_or_equiv
_atom_site_adp_type
_atom_site_occupancy
_atom_site_symmetry_multiplicity
_atom_site_calc_flag
_atom_site_refinement_flags
C1 C 0.7531(4) 0.2960(3) 0.2639(3) 0.0286(7) Uani 1 1 d .
H1A H 0.6453 0.2516 0.2280 0.034 Uiso 1 1 calc R
C2 C 0.8541(4) 0.2704(3) 0.1957(3) 0.0279(7) Uani 1 1 d .
C3 C 1.2939(4) 0.5853(4) 0.5390(3) 0.0319(8) Uani 1 1 d .
C4 C 1.0698(4) 0.4229(3) 0.3711(3) 0.0272(7) Uani 1 1 d .
C5 C 1.0146(4) 0.3315(3) 0.2490(3) 0.0271(7) Uani 1 1 d .
C6 C 0.9700(4) 0.4523(3) 0.4380(3) 0.0251(7) Uani 1 1 d .
C7 C 0.8099(4) 0.3869(3) 0.3853(3) 0.0276(7) Uani 1 1 d .
C8 C -0.0708(4) 0.0675(3) 0.8594(3) 0.0369(8) Uani 1 1 d U
H8A H -0.1666 0.0674 0.8704 0.044 Uiso 1 1 calc R
C9 C 0.4117(4) 0.1126(3) 0.8801(3) 0.0308(8) Uani 1 1 d .
C10 C 0.3882(4) 0.2361(4) 1.0802(3) 0.0436(9) Uani 1 1 d .
H10A H 0.3970 0.1741 1.1260 0.065 Uiso 1 1 calc R
H10B H 0.3219 0.2777 1.1133 0.065 Uiso 1 1 calc R
H10C H 0.4911 0.3117 1.0892 0.065 Uiso 1 1 calc R
C11 C 0.4541(4) 0.0178(4) 0.6754(3) 0.0390(9) Uani 1 1 d .
H11A H 0.5543 0.1019 0.7022 0.058 Uiso 1 1 calc R
H11B H 0.4095 -0.0016 0.5884 0.058 Uiso 1 1 calc R
H11C H 0.4685 -0.0633 0.6845 0.058 Uiso 1 1 calc R
C12 C 0.1920(4) -0.0078(3) 0.6931(3) 0.0263(7) Uani 1 1 d .
C13 C 0.1662(4) 0.1095(3) 0.8967(3) 0.0259(7) Uani 1 1 d .
C14 C 0.1038(4) 0.0282(3) 0.7734(3) 0.0254(7) Uani 1 1 d .
C15 C 0.2841(3) 0.5594(3) 0.0812(3) 0.0232(7) Uani 1 1 d .
C16 C -0.2178(3) 0.5809(3) 0.1430(3) 0.0251(7) Uani 1 1 d .
H16A H -0.3198 0.5726 0.1364 0.030 Uiso 1 1 calc R
C17 C -0.1752(3) 0.5178(3) 0.0397(3) 0.0221(7) Uani 1 1 d .
C18 C 0.0455(3) 0.6747(3) 0.2669(3) 0.0224(7) Uani 1 1 d .
C19 C -0.1092(3) 0.6561(3) 0.2557(3) 0.0233(7) Uani 1 1 d .
C20 C -0.0229(3) 0.5322(3) 0.0513(3) 0.0198(6) Uani 1 1 d .
C21 C 0.0857(3) 0.6108(3) 0.1641(3) 0.0200(6) Uani 1 1 d .
N1 N 0.3203(3) 0.1538(3) 0.9488(2) 0.0289(6) Uani 1 1 d .
N2 N 0.3486(3) 0.0426(3) 0.7524(2) 0.0291(6) Uani 1 1 d .
N3 N -0.0509(3) -0.0010(3) 0.7481(3) 0.0357(6) Uani 1 1 d U
N4 N 0.0613(3) 0.1360(3) 0.9531(2) 0.0324(7) Uani 1 1 d .
O1 O 1.2286(2) 0.4872(2) 0.42090(19) 0.0324(6) Uani 1 1 d .
O2 O 1.1161(3) 0.3073(2) 0.1862(2) 0.0357(6) Uani 1 1 d .
H2 H 1.0695 0.2545 0.1133 0.054 Uiso 1 1 calc R
O3 O 1.4352(3) 0.6434(3) 0.5695(2) 0.0431(6) Uani 1 1 d .
O4 O 0.8074(3) 0.1845(2) 0.07602(19) 0.0345(6) Uani 1 1 d .
H4 H 0.7292 0.1875 0.0408 0.052 Uiso 1 1 calc R
O5 O 0.1412(3) -0.0750(2) 0.5818(2) 0.0409(6) Uani 1 1 d .
O6 O 0.5451(3) 0.1375(2) 0.9260(2) 0.0390(6) Uani 1 1 d .
O7 O -0.1383(2) 0.7180(2) 0.36187(18) 0.0305(5) Uani 1 1 d .
H7 H -0.2335 0.6946 0.3519 0.046 Uiso 1 1 calc R
O8 O 0.1552(2) 0.7515(2) 0.37323(18) 0.0274(5) Uani 1 1 d .
H8 H 0.1192 0.7908 0.4262 0.041 Uiso 1 1 calc R
O9 O 0.4154(2) 0.5728(2) 0.10742(19) 0.0315(5) Uani 1 1 d .
O10 O 0.2351(2) 0.6238(2) 0.17734(17) 0.0245(5) Uani 1 1 d .
O1W O 0.5779(3) 0.6789(3) 0.3602(2) 0.0440(7) Uani 1 1 d D
H1W H 0.530(5) 0.651(5) 0.415(3) 0.078(16) Uiso 1 1 d D
H2W H 0.509(4) 0.642(5) 0.288(3) 0.082(16) Uiso 1 1 d D
C22 C -0.1729(4) -0.0917(4) 0.6375(3) 0.0474(10) Uani 1 1 d .
H22A H -0.1975 -0.1907 0.6268 0.071 Uiso 1 1 calc R
H22B H -0.1382 -0.0681 0.5653 0.071 Uiso 1 1 calc R
H22C H -0.2653 -0.0774 0.6459 0.071 Uiso 1 1 calc R

loop_
_atom_site_aniso_label
_atom_site_aniso_U_11
_atom_site_aniso_U_22
_atom_site_aniso_U_33
_atom_site_aniso_U_23
_atom_site_aniso_U_13
_atom_site_aniso_U_12
C1 0.0299(18) 0.0294(18) 0.0246(16) 0.0069(14) 0.0027(14) 0.0132(15)
C2 0.0333(19) 0.0239(17) 0.0218(16) 0.0054(14) 0.0018(14) 0.0104(15)
C3 0.0236(19) 0.037(2) 0.0294(18) 0.0068(16) 0.0023(14) 0.0112(16)
C4 0.0265(18) 0.0273(17) 0.0260(17) 0.0086(14) 0.0058(14) 0.0104(14)
C5 0.034(2) 0.0236(17) 0.0257(17) 0.0103(14) 0.0135(14) 0.0124(15)
C6 0.0303(18) 0.0233(17) 0.0227(15) 0.0079(14) 0.0081(13) 0.0122(14)
C7 0.0287(18) 0.0272(18) 0.0275(17) 0.0098(15) 0.0063(14) 0.0123(15)
C8 0.0354(16) 0.0330(16) 0.0338(15) 0.0045(13) 0.0054(13) 0.0113(13)
C9 0.0296(19) 0.0253(18) 0.0345(19) 0.0122(15) 0.0036(15) 0.0086(15)
C10 0.040(2) 0.045(2) 0.0262(18) -0.0007(16) -0.0065(16) 0.0105(18)
C11 0.031(2) 0.040(2) 0.046(2) 0.0076(17) 0.0146(16) 0.0177(17)
C12 0.0320(19) 0.0190(16) 0.0236(17) 0.0034(14) 0.0029(14) 0.0101(14)
C13 0.0283(18) 0.0222(17) 0.0256(16) 0.0082(14) 0.0069(14) 0.0094(14)
C14 0.0262(17) 0.0225(17) 0.0246(16) 0.0058(13) 0.0050(13) 0.0094(14)
C15 0.0201(17) 0.0227(17) 0.0262(16) 0.0064(13) 0.0079(13) 0.0093(13)
C16 0.0207(16) 0.0287(18) 0.0275(17) 0.0089(14) 0.0083(13) 0.0120(14)
C17 0.0234(17) 0.0227(16) 0.0209(15) 0.0056(13) 0.0053(13) 0.0117(13)
C18 0.0253(17) 0.0185(16) 0.0199(15) 0.0031(13) 0.0047(13) 0.0082(13)
C19 0.0297(18) 0.0222(16) 0.0196(15) 0.0058(13) 0.0097(13) 0.0129(14)
C20 0.0236(16) 0.0168(16) 0.0191(14) 0.0058(12) 0.0053(12) 0.0090(13)
C21 0.0202(16) 0.0179(15) 0.0206(15) 0.0066(12) 0.0057(12) 0.0067(13)
N1 0.0286(15) 0.0267(14) 0.0259(14) 0.0048(12) 0.0031(12) 0.0100(12)
N2 0.0266(15) 0.0251(15) 0.0298(15) 0.0043(12) 0.0055(12) 0.0089(12)
N3 0.0336(14) 0.0298(14) 0.0372(14) 0.0078(12) -0.0004(12) 0.0115(11)
N4 0.0403(17) 0.0261(15) 0.0321(15) 0.0067(12) 0.0188(13) 0.0151(13)
O1 0.0258(13) 0.0350(13) 0.0277(12) 0.0013(10) 0.0042(10) 0.0109(10)
O2 0.0326(13) 0.0419(15) 0.0257(12) -0.0002(11) 0.0077(10) 0.0163(11)
O3 0.0292(15) 0.0527(16) 0.0327(13) -0.0028(11) 0.0051(11) 0.0146(12)
O4 0.0393(15) 0.0349(13) 0.0220(12) 0.0003(10) 0.0016(10) 0.0160(11)
O5 0.0512(16) 0.0373(14) 0.0236(13) -0.0003(11) 0.0055(11) 0.0163(12)
O6 0.0298(14) 0.0408(14) 0.0408(14) 0.0131(12) -0.0009(11) 0.0125(11)
O7 0.0259(12) 0.0397(13) 0.0226(11) 0.0006(10) 0.0086(9) 0.0165(11)
O8 0.0224(12) 0.0314(12) 0.0197(11) -0.0025(9) 0.0033(9) 0.0103(10)
O9 0.0235(12) 0.0425(14) 0.0262(12) 0.0047(10) 0.0047(9) 0.0164(10)
O10 0.0194(11) 0.0280(12) 0.0206(11) 0.0006(9) 0.0022(9) 0.0102(9)
O1W 0.0285(14) 0.0659(18) 0.0301(14) 0.0056(13) 0.0074(12) 0.0195(13)
C22 0.044(2) 0.053(2) 0.035(2) -0.0007(18) 0.0008(17) 0.021(2)

loop_
_atom_type_symbol
_atom_type_description
_atom_type_scat_dispersion_real
_atom_type_scat_dispersion_imag
_atom_type_scat_source
C C 0.0181 0.0091 'International Tables Vol C Tables 4.2.6.8 and 6.1.1.4'
H H 0.0000 0.0000 'International Tables Vol C Tables 4.2.6.8 and 6.1.1.4'
N N 0.0311 0.0180 'International Tables Vol C Tables 4.2.6.8 and 6.1.1.4'
O O 0.0492 0.0322 'International Tables Vol C Tables 4.2.6.8 and 6.1.1.4'

loop_
_geom_angle_atom_site_label_1
_geom_angle_atom_site_label_2
_geom_angle_atom_site_label_3
_geom_angle
_geom_angle_site_symmetry_3
C2 C1 C7 119.7(3) .
C2 C1 H1A 120.2 .
C7 C1 H1A 120.2 .
O4 C2 C1 123.0(3) .
O4 C2 C5 115.9(3) .
C1 C2 C5 121.0(3) .
O3 C3 O1 116.1(3) .
O3 C3 C7 125.7(3) 2_766
O1 C3 C7 118.1(3) 2_766
C6 C4 O1 121.3(3) .
C6 C4 C5 120.6(3) .
O1 C4 C5 118.0(3) .
O2 C5 C4 118.8(3) .
O2 C5 C2 122.7(3) .
C4 C5 C2 118.5(3) .
C4 C6 C7 120.4(3) .
C4 C6 C6 119.4(4) 2_766
C7 C6 C6 120.2(3) 2_766
C1 C7 C6 119.8(3) .
C1 C7 C3 121.2(3) 2_766
C6 C7 C3 119.0(3) 2_766
N4 C8 N3 113.8(3) .
N4 C8 H8A 123.1 .
N3 C8 H8A 123.1 .
O6 C9 N1 122.6(3) .
O6 C9 N2 120.3(3) .
N1 C9 N2 117.0(3) .
N1 C10 H10A 109.5 .
N1 C10 H10B 109.5 .
H10A C10 H10B 109.5 .
N1 C10 H10C 109.5 .
H10A C10 H10C 109.5 .
H10B C10 H10C 109.5 .
N2 C11 H11A 109.5 .
N2 C11 H11B 109.5 .
H11A C11 H11B 109.5 .
N2 C11 H11C 109.5 .
H11A C11 H11C 109.5 .
H11B C11 H11C 109.5 .
O5 C12 C14 124.5(3) .
O5 C12 N2 122.2(3) .
C14 C12 N2 113.3(3) .
N4 C13 C14 112.2(3) .
N4 C13 N1 127.3(3) .
C14 C13 N1 120.5(3) .
C13 C14 N3 107.6(3) .
C13 C14 C12 123.0(3) .
N3 C14 C12 129.4(3) .
O9 C15 O10 115.5(3) .
O9 C15 C17 126.7(3) 2_565
O10 C15 C17 117.8(2) 2_565
C19 C16 C17 119.4(3) .
C19 C16 H16A 120.3 .
C17 C16 H16A 120.3 .
C16 C17 C20 119.4(3) .
C16 C17 C15 121.4(3) 2_565
C20 C17 C15 119.2(3) 2_565
O8 C18 C21 118.6(3) .
O8 C18 C19 123.0(3) .
C21 C18 C19 118.5(3) .
O7 C19 C16 124.6(3) .
O7 C19 C18 114.0(3) .
C16 C19 C18 121.4(3) .
C21 C20 C17 120.5(3) .
C21 C20 C20 118.8(3) 2_565
C17 C20 C20 120.6(3) 2_565
C18 C21 O10 118.1(2) .
C18 C21 C20 120.7(3) .
O10 C21 C20 121.1(3) .
C9 N1 C13 120.5(3) .
C9 N1 C10 117.7(3) .
C13 N1 C10 121.7(3) .
C9 N2 C12 125.0(3) .
C9 N2 C11 117.1(3) .
C12 N2 C11 117.9(3) .
C8 N3 C14 103.7(3) .
C8 N3 C22 125.5(3) .
C14 N3 C22 130.6(3) .
C13 N4 C8 102.8(3) .
C3 O1 C4 121.7(2) .
C5 O2 H2 109.5 .
C2 O4 H4 109.5 .
C19 O7 H7 109.5 .
C18 O8 H8 109.5 .
C15 O10 C21 122.3(2) .
H1W O1W H2W 109(4) .
N3 C22 H22A 109.5 .
N3 C22 H22B 109.5 .
H22A C22 H22B 109.5 .
N3 C22 H22C 109.5 .
H22A C22 H22C 109.5 .
H22B C22 H22C 109.5 .

loop_
_geom_bond_atom_site_label_1
_geom_bond_atom_site_label_2
_geom_bond_distance
_geom_bond_site_symmetry_2
C1 C2 1.384(5) .
C1 C7 1.390(4) .
C1 H1A 0.9500 .
C2 O4 1.359(4) .
C2 C5 1.417(5) .
C3 O3 1.223(4) .
C3 O1 1.389(4) .
C3 C7 1.466(4) 2_766
C4 C6 1.378(4) .
C4 O1 1.394(4) .
C4 C5 1.398(4) .
C5 O2 1.347(4) .
C6 C7 1.410(5) .
C6 C6 1.429(6) 2_766
C7 C3 1.466(4) 2_766
C8 N4 1.380(5) .
C8 N3 1.380(4) .
C8 H8A 0.9500 .
C9 O6 1.239(4) .
C9 N1 1.375(4) .
C9 N2 1.407(4) .
C10 N1 1.466(4) .
C10 H10A 0.9800 .
C10 H10B 0.9800 .
C10 H10C 0.9800 .
C11 N2 1.477(4) .
C11 H11A 0.9800 .
C11 H11B 0.9800 .
C11 H11C 0.9800 .
C12 O5 1.232(4) .
C12 C14 1.406(4) .
C12 N2 1.416(4) .
C13 N4 1.346(4) .
C13 C14 1.383(4) .
C13 N1 1.385(4) .
C14 N3 1.386(4) .
C15 O9 1.219(3) .
C15 O10 1.384(4) .
C15 C17 1.466(4) 2_565
C16 C19 1.396(4) .
C16 C17 1.400(4) .
C16 H16A 0.9500 .
C17 C20 1.410(4) .
C17 C15 1.466(4) 2_565
C18 O8 1.351(4) .
C18 C21 1.386(4) .
C18 C19 1.419(4) .
C19 O7 1.350(3) .
C20 C21 1.399(4) .
C20 C20 1.418(6) 2_565
C21 O10 1.387(3) .
N3 C22 1.452(5) .
O2 H2 0.8400 .
O4 H4 0.8400 .
O7 H7 0.8400 .
O8 H8 0.8400 .
O1W H1W 0.865(19) .
O1W H2W 0.90(2) .
C22 H22A 0.9800 .
C22 H22B 0.9800 .
C22 H22C 0.9800 .

loop_
_geom_hbond_atom_site_label_D
_geom_hbond_atom_site_label_H
_geom_hbond_atom_site_label_A
_geom_hbond_distance_DH
_geom_hbond_distance_HA
_geom_hbond_distance_DA
_geom_hbond_angle_DHA
_geom_hbond_site_symmetry_A
O2 H2 N4 0.84 1.93 2.702(4) 151.7 1_654
O2 H2 O4 0.84 2.30 2.742(3) 113.3 .
O4 H4 O6 0.84 1.90 2.708(3) 161.3 1_554
O7 H7 O1W 0.84 1.78 2.608(3) 167.2 1_455
O8 H8 O5 0.84 1.93 2.701(3) 152.4 1_565
O8 H8 O7 0.84 2.27 2.706(3) 112.6 .
O1W H1W O3 0.865(19) 2.08(2) 2.920(4) 164(4) 1_455
O1W H2W O9 0.90(2) 1.99(2) 2.854(4) 162(4) .
